data_7243382
loop_
_publ_author_name
'Richardson, Jonathan G.'
'Broadhurst, Edward T.'
'Benjamin, Helen'
'Morrison, Carole A.'
'Moggach, Stephen A.'
'Robertson, Neil'

_publ_section_title
;
 Evaluating the crystalline orbital hierarchy and high-pressure
 structure--property response of an extended-ligand platinum(ii)
 bis(1,2-dioximato) complex
;
_journal_issue 36
_journal_name_full CrystEngComm
_journal_page_first 6359
_journal_page_last 6364
_journal_paper_doi 10.1039/D1CE00892G
_journal_volume 23
_journal_year 2021
_chemical_absolute_configuration ad
_chemical_formula_moiety 'C28 H43 N4 O4 Pt1'
_chemical_formula_sum 'C28 H43 N4 O4 Pt'
_chemical_formula_weight 694.76
_space_group_IT_number 33
_space_group_name_Hall 'P 2c -2n'
_space_group_name_H-M_alt 'P n a 21'
_symmetry_cell_setting orthorhombic
_symmetry_space_group_name_H-M 'P n a 21'
_atom_sites_solution_hydrogens difmap
_atom_sites_solution_primary other
_audit_creation_date 2021-06-30
_audit_creation_method CRYSTALS_ver_14.61_build_6999
_audit_update_record
;
2021-06-30 deposited with the CCDC.	2021-08-05 downloaded from the CCDC.
;
_cell_angle_alpha 90
_cell_angle_beta 90
_cell_angle_gamma 90
_cell_formula_units_Z 4
_cell_length_a 20.32170(4)
_cell_length_b 4.700700(10)
_cell_length_c 27.45730(3)
_cell_measurement_reflns_used 3537
_cell_measurement_temperature 293
_cell_measurement_theta_max 26
_cell_measurement_theta_min 4
_cell_volume 2622.892(8)
_computing_cell_refinement 'Apex2 (Bruker AXS, 2006)'
_computing_data_collection 'Apex2 (Bruker AXS, 2006)'
_computing_data_reduction 'Apex2 (Bruker AXS, 2006)'
_computing_molecular_graphics 'CAMERON (Watkin et al., 1996)'
_computing_publication_material 'CRYSTALS (Betteridge et al., 2003)'
_computing_structure_refinement 'CRYSTALS (Betteridge et al., 2003)'
_computing_structure_solution 'Superflip (Palatinus & Chapuis, 2007)'
_diffrn_ambient_pressure 760000
_diffrn_ambient_temperature 293
_diffrn_measured_fraction_theta_full 0.454
_diffrn_measured_fraction_theta_max 0.447
_diffrn_measurement_device Area
_diffrn_measurement_device_type 'Bruker Kappa Apex2'
_diffrn_measurement_method \w
_diffrn_radiation_monochromator graphite
_diffrn_radiation_type 'Mo K\a'
_diffrn_radiation_wavelength 0.71073
_diffrn_reflns_av_R_equivalents 0.083
_diffrn_reflns_av_unetI/netI 0.123
_diffrn_reflns_limit_h_max 10
_diffrn_reflns_limit_h_min -10
_diffrn_reflns_limit_k_max 5
_diffrn_reflns_limit_k_min -5
_diffrn_reflns_limit_l_max 33
_diffrn_reflns_limit_l_min -33
_diffrn_reflns_number 9015
_diffrn_reflns_theta_full 25.046
_diffrn_reflns_theta_max 26.364
_diffrn_reflns_theta_min 3.582
_diffrn_standards_number 0
_exptl_absorpt_coefficient_mu 5.392
_exptl_absorpt_correction_T_max 0.58
_exptl_absorpt_correction_T_min 0.37
_exptl_absorpt_correction_type multi-scan
_exptl_absorpt_process_details 'SADABS (Siemens, 1996)'
_exptl_crystal_colour black
_exptl_crystal_density_diffrn 1.759
_exptl_crystal_density_meas ?
_exptl_crystal_density_method 'not measured'
_exptl_crystal_description block
_exptl_crystal_F_000 1396
_exptl_crystal_size_max 0.200
_exptl_crystal_size_mid 0.200
_exptl_crystal_size_min 0.100
_refine_diff_density_max 2.81
_refine_diff_density_min -2.97
_refine_ls_abs_structure_details
; 
 Parsons, Flack & Wagner (2013), 
 617 Friedel Pairs 
;
_refine_ls_abs_structure_Flack 0.457(15)
_refine_ls_extinction_method None
_refine_ls_goodness_of_fit_ref 1.0829
_refine_ls_hydrogen_treatment constr
_refine_ls_matrix_type full
_refine_ls_number_parameters 145
_refine_ls_number_reflns 1400
_refine_ls_number_restraints 161
_refine_ls_R_factor_all 0.0800
_refine_ls_R_factor_gt 0.0800
_refine_ls_shift/su_max 0.0015335
_refine_ls_shift/su_mean 0.0003610
_refine_ls_structure_factor_coef F
_refine_ls_weighting_details
;
 Method= Modified Sheldrick 
 w=1/[\s^2^(F) + ( 0.00P)^2^ + 0.24P] 
 ,where P=(max(Fo,0) + 2Fc)/3 
;
_refine_ls_weighting_scheme calc
_refine_ls_wR_factor_all 0.1652
_refine_ls_wR_factor_gt 0.1652
_refine_ls_wR_factor_ref 0.0680
_reflns_limit_h_max 10
_reflns_limit_h_min 0
_reflns_limit_k_max 5
_reflns_limit_k_min 0
_reflns_limit_l_max 33
_reflns_limit_l_min -33
_reflns_number_gt 1452
_reflns_number_total 2237
_reflns_threshold_expression I>2.0\s(I)
_oxford_diffrn_Wilson_B_factor 0.13
_oxford_diffrn_Wilson_scale 8920.87
_oxford_refine_ls_r_factor_ref 0.0565
_oxford_refine_ls_scale 0.01637(3)
_oxford_reflns_number_all 1452
_cod_data_source_file d1ce00892g2.cif
_cod_data_source_block PtBQD_076GPa
_cod_depositor_comments
;
The following automatic conversions were performed:

data item '_exptl_crystal_density_meas' value 'not measured' was
changed to '?' -- the value is perceived as not measured.

Automatic conversion script
Id: cif_fix_values 7556 2019-12-06 15:28:31Z antanas 

 Adding full bibliography for 7243381--7243384.cif.
;
_cod_original_sg_symbol_H-M 'P n a 21 '
_cod_original_formula_sum 'C28 H43 N4 O4 Pt1'
_cod_database_code 7243382
_oxford_refine_reflns_threshold_expression_ref I>2.0\s(I)
_oxford_hooft_y 0.46(2)
_oxford_bijvoet_difference 0.457(15)
_oxford_refined_flack_x 0.43(4)

loop_
_symmetry_equiv_pos_as_xyz
x,y,z
-x,-y,z+1/2
-x+1/2,y+1/2,z+1/2
x+1/2,-y+1/2,z

loop_
_atom_site_label
_atom_site_type_symbol
_atom_site_fract_x
_atom_site_fract_y
_atom_site_fract_z
_atom_site_U_iso_or_equiv
_atom_site_occupancy
_atom_site_adp_type
_atom_site_refinement_flags_posn
_atom_site_refinement_flags_adp
_atom_site_refinement_flags_occupancy
_atom_site_disorder_assembly
_atom_site_disorder_group
_atom_site_attached_hydrogens
Pt1 Pt 0.3732 0.5248 0.6562 0.0497 1.0000 Uani . . . . . .
C1 C 0.2738(9) 0.152(4) 0.6900(6) 0.0390(19) 1.0000 Uiso D U . . . .
C2 C 0.3301(9) 0.099(4) 0.7217(6) 0.0391(19) 1.0000 Uiso D U . . . .
C3 C 0.3258(10) -0.111(4) 0.7593(6) 0.040(2) 1.0000 Uiso D U . . . .
C4 C 0.2683(10) -0.256(4) 0.7670(6) 0.0395(19) 1.0000 Uiso D U . . . .
C5 C 0.2106(9) -0.198(4) 0.7367(6) 0.0400(19) 1.0000 Uiso D U . . . .
C6 C 0.2134(9) -0.003(4) 0.6988(6) 0.039(2) 1.0000 Uiso D U . . . .
C7 C 0.1475(10) -0.347(3) 0.7455(6) 0.041(2) 1.0000 Uiso D U . . . .
C8 C 0.1041(12) -0.199(4) 0.7825(8) 0.042(2) 1.0000 Uiso D U . . . .
C9 C 0.0445(13) -0.365(4) 0.7959(8) 0.043(3) 1.0000 Uiso D U . . . .
C10 C 0.0005(15) -0.210(5) 0.8306(9) 0.044(3) 1.0000 Uiso D U . . . .
C11 C 0.2622(12) -0.457(4) 0.8090(6) 0.040(2) 1.0000 Uiso D U . . . .
C12 C 0.3243(13) -0.509(4) 0.8380(6) 0.041(2) 1.0000 Uiso D U . . . .
C13 C 0.3150(15) -0.702(5) 0.8816(6) 0.042(3) 1.0000 Uiso D U . . . .
C14 C 0.3801(17) -0.763(5) 0.9069(7) 0.043(3) 1.0000 Uiso D U . . . .
C101 C 0.4137(9) 0.954(4) 0.5924(6) 0.0401(19) 1.0000 Uiso D U . . . .
C102 C 0.4710(9) 0.901(4) 0.6236(6) 0.0399(19) 1.0000 Uiso D U . . . .
C103 C 0.5310(9) 1.048(4) 0.6120(6) 0.040(2) 1.0000 Uiso D U . . . .
C104 C 0.5342(9) 1.241(4) 0.5767(5) 0.0406(19) 1.0000 Uiso D U . . . .
C105 C 0.4766(10) 1.297(4) 0.5464(6) 0.0405(19) 1.0000 Uiso D U . . . .
C106 C 0.4194(10) 1.160(4) 0.5542(7) 0.040(2) 1.0000 Uiso D U . . . .
C107 C 0.4831(12) 1.509(4) 0.5053(6) 0.041(2) 1.0000 Uiso D U . . . .
C108 C 0.4204(13) 1.569(4) 0.4762(7) 0.041(2) 1.0000 Uiso D U . . . .
C109 C 0.4306(15) 1.787(4) 0.4354(7) 0.042(3) 1.0000 Uiso D U . . . .
C110 C 0.3679(17) 1.836(5) 0.4069(7) 0.043(3) 1.0000 Uiso D U . . . .
C111 C 0.5987(10) 1.379(3) 0.5661(6) 0.042(2) 1.0000 Uiso D U . . . .
C112 C 0.6402(12) 1.211(4) 0.5302(8) 0.043(2) 1.0000 Uiso D U . . . .
C113 C 0.7032(12) 1.356(4) 0.5156(8) 0.045(3) 1.0000 Uiso D U . . . .
C114 C 0.7475(15) 1.176(5) 0.4832(9) 0.045(3) 1.0000 Uiso D U . . . .
N1 N 0.2830(10) 0.353(3) 0.6563(6) 0.039(2) 1.0000 Uiso D U . . . .
N2 N 0.3617(10) 0.799(3) 0.6030(5) 0.041(2) 1.0000 Uiso D U . . . .
N3 N 0.4612(10) 0.703(3) 0.6549(6) 0.041(2) 1.0000 Uiso D U . . . .
N4 N 0.3831(10) 0.253(3) 0.7107(6) 0.040(2) 1.0000 Uiso D U . . . .
O1 O 0.2340(13) 0.430(3) 0.6267(5) 0.039(2) 1.0000 Uiso D U . . . .
O2 O 0.3059(10) 0.815(3) 0.5779(6) 0.041(2) 1.0000 Uiso D U . . . .
O3 O 0.5100(12) 0.613(3) 0.6855(5) 0.041(2) 1.0000 Uiso D U . . . .
O4 O 0.4382(10) 0.236(3) 0.7362(6) 0.041(2) 1.0000 Uiso D U . . . .
H2 H 0.2821 0.6778 0.5865 0.0661 1.0000 Uiso R . . . . .
H4 H 0.4629 0.3684 0.7270 0.0631 1.0000 Uiso R . . . . .
H31 H 0.3622 -0.1484 0.7788 0.0465 1.0000 Uiso R . . . . .
H61 H 0.1768 0.0279 0.6791 0.0466 1.0000 Uiso R . . . . .
H71 H 0.1571 -0.5378 0.7571 0.0487 1.0000 Uiso R . . . . .
H72 H 0.1237 -0.3590 0.7149 0.0487 1.0000 Uiso R . . . . .
H81 H 0.1298 -0.1667 0.8118 0.0502 1.0000 Uiso R . . . . .
H82 H 0.0901 -0.0180 0.7691 0.0502 1.0000 Uiso R . . . . .
H91 H 0.0583 -0.5428 0.8108 0.0513 1.0000 Uiso R . . . . .
H92 H 0.0197 -0.4057 0.7665 0.0513 1.0000 Uiso R . . . . .
H101 H -0.0371 -0.3253 0.8381 0.0531 1.0000 Uiso R . . . . .
H102 H 0.0244 -0.1699 0.8600 0.0531 1.0000 Uiso R . . . . .
H103 H -0.0138 -0.0342 0.8162 0.0531 1.0000 Uiso R . . . . .
H111 H 0.2293 -0.3797 0.8310 0.0472 1.0000 Uiso R . . . . .
H112 H 0.2473 -0.6385 0.7965 0.0472 1.0000 Uiso R . . . . .
H121 H 0.3402 -0.3269 0.8497 0.0485 1.0000 Uiso R . . . . .
H122 H 0.3568 -0.5932 0.8165 0.0485 1.0000 Uiso R . . . . .
H131 H 0.2851 -0.6124 0.9045 0.0498 1.0000 Uiso R . . . . .
H132 H 0.2964 -0.8803 0.8705 0.0498 1.0000 Uiso R . . . . .
H141 H 0.3727 -0.8867 0.9342 0.0512 1.0000 Uiso R . . . . .
H142 H 0.3988 -0.5871 0.9182 0.0512 1.0000 Uiso R . . . . .
H143 H 0.4100 -0.8522 0.8846 0.0512 1.0000 Uiso R . . . . .
H1031 H 0.5686 1.0089 0.6301 0.0472 1.0000 Uiso R . . . . .
H1061 H 0.3830 1.2024 0.5349 0.0470 1.0000 Uiso R . . . . .
H1071 H 0.4980 1.6873 0.5194 0.0476 1.0000 Uiso R . . . . .
H1072 H 0.5159 1.4390 0.4827 0.0476 1.0000 Uiso R . . . . .
H1081 H 0.3874 1.6429 0.4985 0.0481 1.0000 Uiso R . . . . .
H1082 H 0.4049 1.3926 0.4621 0.0481 1.0000 Uiso R . . . . .
H1091 H 0.4448 1.9659 0.4494 0.0490 1.0000 Uiso R . . . . .
H1092 H 0.4641 1.7163 0.4134 0.0490 1.0000 Uiso R . . . . .
H1101 H 0.3758 1.9719 0.3815 0.0503 1.0000 Uiso R . . . . .
H1102 H 0.3345 1.9064 0.4284 0.0503 1.0000 Uiso R . . . . .
H1103 H 0.3536 1.6593 0.3928 0.0503 1.0000 Uiso R . . . . .
H1111 H 0.6230 1.3976 0.5963 0.0493 1.0000 Uiso R . . . . .
H1112 H 0.5907 1.5664 0.5525 0.0493 1.0000 Uiso R . . . . .
H1121 H 0.6510 1.0293 0.5450 0.0511 1.0000 Uiso R . . . . .
H1122 H 0.6141 1.1785 0.5011 0.0511 1.0000 Uiso R . . . . .
H1131 H 0.7282 1.3980 0.5448 0.0528 1.0000 Uiso R . . . . .
H1132 H 0.6924 1.5316 0.4989 0.0528 1.0000 Uiso R . . . . .
H1141 H 0.7867 1.2801 0.4753 0.0539 1.0000 Uiso R . . . . .
H1142 H 0.7591 1.0021 0.4993 0.0539 1.0000 Uiso R . . . . .
H1143 H 0.7237 1.1344 0.4539 0.0539 1.0000 Uiso R . . . . .
H1144 H 0.7237 1.1344 0.4539 0.0539 1.0000 Uiso R . . . . .

loop_
_atom_site_aniso_label
_atom_site_aniso_U_11
_atom_site_aniso_U_22
_atom_site_aniso_U_33
_atom_site_aniso_U_23
_atom_site_aniso_U_13
_atom_site_aniso_U_12
Pt1 0.0916 0.0320 0.0254 0.0060 0.0001 0.0039

loop_
_atom_type_symbol
_atom_type_scat_dispersion_real
_atom_type_scat_dispersion_imag
_atom_type_scat_Cromer_Mann_a1
_atom_type_scat_Cromer_Mann_b1
_atom_type_scat_Cromer_Mann_a2
_atom_type_scat_Cromer_Mann_b2
_atom_type_scat_Cromer_Mann_a3
_atom_type_scat_Cromer_Mann_b3
_atom_type_scat_Cromer_Mann_a4
_atom_type_scat_Cromer_Mann_b4
_atom_type_scat_Cromer_Mann_c
_atom_type_scat_source
C 0.0033 0.0016 2.3100 20.8439 1.0200 10.2075 1.5886 0.5687 0.8650 51.6512 0.2156 'International Tables Vol C 4.2.6.8 and 6.1.1.4'
H 0.0000 0.0000 0.4930 10.5109 0.3229 26.1257 0.1402 3.1424 0.0408 57.7998 0.0030 'International Tables Vol C 4.2.6.8 and 6.1.1.4'
N 0.0061 0.0033 12.2126 0.0057 3.1322 9.8933 2.0125 28.9975 1.1663 0.5826 -11.5290 'International Tables Vol C 4.2.6.8 and 6.1.1.4'
O 0.0106 0.0060 3.0485 13.2771 2.2868 5.7011 1.5463 0.3239 0.8670 32.9089 0.2508 'International Tables Vol C 4.2.6.8 and 6.1.1.4'
Pt -1.7033 8.3905 27.0059 1.5129 17.7639 8.8117 15.7131 0.4246 5.7837 38.6103 11.6883 'International Tables Vol C 4.2.6.8 and 6.1.1.4'

loop_
_geom_angle_atom_site_label_1
_geom_angle_site_symmetry_1
_geom_angle_atom_site_label_2
_geom_angle_site_symmetry_2
_geom_angle_atom_site_label_3
_geom_angle_site_symmetry_3
_geom_angle
_geom_angle_publ_flag
N1 . Pt1 . N2 . 99.1(7) yes
N1 . Pt1 . N3 . 178.4(5) yes
N2 . Pt1 . N3 . 79.4(6) yes
N1 . Pt1 . N4 . 80.3(6) yes
N2 . Pt1 . N4 . 178.7(9) yes
N3 . Pt1 . N4 . 101.2(7) yes
C2 . C1 . C6 . 118.8(6) yes
C2 . C1 . N1 . 115.0(6) yes
C6 . C1 . N1 . 126.1(6) yes
C1 . C2 . C3 . 120.0(6) yes
C1 . C2 . N4 . 114.1(6) yes
C3 . C2 . N4 . 125.9(6) yes
C2 . C3 . C4 . 120.5(6) yes
C2 . C3 . H31 . 119.8 no
C4 . C3 . H31 . 119.7 no
C3 . C4 . C5 . 120.1(6) yes
C3 . C4 . C11 . 120.3(6) yes
C5 . C4 . C11 . 119.3(6) yes
C4 . C5 . C6 . 121.2(6) yes
C4 . C5 . C7 . 120.8(7) yes
C6 . C5 . C7 . 118.0(7) yes
C1 . C6 . C5 . 119.3(6) yes
C1 . C6 . H61 . 120.3 no
C5 . C6 . H61 . 120.3 no
C5 . C7 . C8 . 113.3(8) yes
C5 . C7 . H71 . 108.6 no
C8 . C7 . H71 . 108.6 no
C5 . C7 . H72 . 108.6 no
C8 . C7 . H72 . 108.3 no
H71 . C7 . H72 . 109.5 no
C7 . C8 . C9 . 113.5(8) yes
C7 . C8 . H81 . 108.3 no
C9 . C8 . H81 . 108.5 no
C7 . C8 . H82 . 108.6 no
C9 . C8 . H82 . 108.5 no
H81 . C8 . H82 . 109.5 no
C8 . C9 . C10 . 112.7(9) yes
C8 . C9 . H91 . 108.7 no
C10 . C9 . H91 . 108.9 no
C8 . C9 . H92 . 108.7 no
C10 . C9 . H92 . 108.4 no
H91 . C9 . H92 . 109.5 no
C9 . C10 . H101 . 109.5 no
C9 . C10 . H102 . 109.2 no
H101 . C10 . H102 . 109.5 no
C9 . C10 . H103 . 109.7 no
H101 . C10 . H103 . 109.5 no
H102 . C10 . H103 . 109.5 no
C4 . C11 . C12 . 116.0(7) yes
C4 . C11 . H111 . 107.6 no
C12 . C11 . H111 . 108.1 no
C4 . C11 . H112 . 108.0 no
C12 . C11 . H112 . 107.6 no
H111 . C11 . H112 . 109.5 no
C11 . C12 . C13 . 114.2(8) yes
C11 . C12 . H121 . 108.1 no
C13 . C12 . H121 . 107.8 no
C11 . C12 . H122 . 108.5 no
C13 . C12 . H122 . 108.6 no
H121 . C12 . H122 . 109.5 no
C12 . C13 . C14 . 111.6(8) yes
C12 . C13 . H131 . 109.4 no
C14 . C13 . H131 . 109.3 no
C12 . C13 . H132 . 108.5 no
C14 . C13 . H132 . 108.6 no
H131 . C13 . H132 . 109.5 no
C13 . C14 . H141 . 109.5 no
C13 . C14 . H142 . 109.1 no
H141 . C14 . H142 . 109.5 no
C13 . C14 . H143 . 109.8 no
H141 . C14 . H143 . 109.5 no
H142 . C14 . H143 . 109.5 no
C102 . C101 . C106 . 118.5(6) yes
C102 . C101 . N2 . 114.6(6) yes
C106 . C101 . N2 . 127.0(6) yes
C101 . C102 . C103 . 117.7(6) yes
C101 . C102 . N3 . 112.8(7) yes
C103 . C102 . N3 . 129.1(7) yes
C102 . C103 . C104 . 122.1(6) yes
C102 . C103 . H1031 . 118.9 no
C104 . C103 . H1031 . 119.0 no
C103 . C104 . C105 . 120.0(6) yes
C103 . C104 . C111 . 118.8(7) yes
C105 . C104 . C111 . 121.0(7) yes
C104 . C105 . C106 . 121.0(6) yes
C104 . C105 . C107 . 118.4(6) yes
C106 . C105 . C107 . 120.6(6) yes
C101 . C106 . C105 . 120.6(6) yes
C101 . C106 . H1061 . 119.8 no
C105 . C106 . H1061 . 119.6 no
C105 . C107 . C108 . 116.1(7) yes
C105 . C107 . H1071 . 107.5 no
C108 . C107 . H1071 . 108.0 no
C105 . C107 . H1072 . 108.2 no
C108 . C107 . H1072 . 107.5 no
H1071 . C107 . H1072 . 109.5 no
C107 . C108 . C109 . 113.2(8) yes
C107 . C108 . H1081 . 108.2 no
C109 . C108 . H1081 . 108.4 no
C107 . C108 . H1082 . 108.7 no
C109 . C108 . H1082 . 108.9 no
H1081 . C108 . H1082 . 109.5 no
C108 . C109 . C110 . 111.5(8) yes
C108 . C109 . H1091 . 109.3 no
C110 . C109 . H1091 . 109.0 no
C108 . C109 . H1092 . 108.9 no
C110 . C109 . H1092 . 108.7 no
H1091 . C109 . H1092 . 109.5 no
C109 . C110 . H1101 . 109.7 no
C109 . C110 . H1102 . 109.2 no
H1101 . C110 . H1102 . 109.5 no
C109 . C110 . H1103 . 109.5 no
H1101 . C110 . H1103 . 109.5 no
H1102 . C110 . H1103 . 109.5 no
C104 . C111 . C112 . 112.8(8) yes
C104 . C111 . H1111 . 108.6 no
C112 . C111 . H1111 . 108.7 no
C104 . C111 . H1112 . 108.7 no
C112 . C111 . H1112 . 108.5 no
H1111 . C111 . H1112 . 109.5 no
C111 . C112 . C113 . 114.1(8) yes
C111 . C112 . H1121 . 108.1 no
C113 . C112 . H1121 . 108.5 no
C111 . C112 . H1122 . 108.2 no
C113 . C112 . H1122 . 108.4 no
H1121 . C112 . H1122 . 109.5 no
C112 . C113 . C114 . 114.1(8) yes
C112 . C113 . H1131 . 108.6 no
C114 . C113 . H1131 . 106.7 no
C112 . C113 . H1132 . 108.6 no
C114 . C113 . H1132 . 109.3 no
H1131 . C113 . H1132 . 109.5 no
C113 . C114 . H1141 . 110.1 no
C113 . C114 . H1142 . 110.5 no
H1141 . C114 . H1142 . 109.5 no
C113 . C114 . H1143 . 107.8 no
H1141 . C114 . H1143 . 109.5 no
H1142 . C114 . H1143 . 109.5 no
C113 . C114 . H1144 . 107.8 no
H1141 . C114 . H1144 . 109.5 no
H1142 . C114 . H1144 . 109.5 no
C1 . N1 . Pt1 . 114.5(8) yes
C1 . N1 . O1 . 120.7(8) yes
Pt1 . N1 . O1 . 124.8(10) yes
C101 . N2 . Pt1 . 115.7(8) yes
C101 . N2 . O2 . 122.5(8) yes
Pt1 . N2 . O2 . 121.7(10) yes
C102 . N3 . Pt1 . 117.5(8) yes
C102 . N3 . O3 . 121.5(8) yes
Pt1 . N3 . O3 . 121.0(10) yes
C2 . N4 . Pt1 . 116.0(8) yes
C2 . N4 . O4 . 122.2(8) yes
Pt1 . N4 . O4 . 121.7(10) yes
N2 . O2 . H2 . 107.5 no
N4 . O4 . H4 . 107.6 no

loop_
_geom_bond_atom_site_label_1
_geom_bond_site_symmetry_1
_geom_bond_atom_site_label_2
_geom_bond_site_symmetry_2
_geom_bond_distance
_geom_bond_publ_flag
Pt1 . N1 . 2.003(19) yes
Pt1 . N2 . 1.961(12) yes
Pt1 . N3 . 1.975(18) yes
Pt1 . N4 . 1.979(12) yes
C1 . C2 . 1.458(9) yes
C1 . C6 . 1.445(9) yes
C1 . N1 . 1.337(9) yes
C2 . C3 . 1.432(9) yes
C2 . N4 . 1.333(9) yes
C3 . C4 . 1.369(9) yes
C3 . H31 . 0.930 no
C4 . C5 . 1.464(9) yes
C4 . C11 . 1.494(9) yes
C5 . C6 . 1.390(9) yes
C5 . C7 . 1.482(9) yes
C6 . H61 . 0.930 no
C7 . C8 . 1.517(9) yes
C7 . H71 . 0.970 no
C7 . H72 . 0.970 no
C8 . C9 . 1.488(9) yes
C8 . H81 . 0.970 no
C8 . H82 . 0.970 no
C9 . C10 . 1.499(9) yes
C9 . H91 . 0.970 no
C9 . H92 . 0.970 no
C10 . H101 . 0.960 no
C10 . H102 . 0.960 no
C10 . H103 . 0.960 no
C11 . C12 . 1.511(9) yes
C11 . H111 . 0.970 no
C11 . H112 . 0.970 no
C12 . C13 . 1.513(9) yes
C12 . H121 . 0.970 no
C12 . H122 . 0.970 no
C13 . C14 . 1.522(9) yes
C13 . H131 . 0.970 no
C13 . H132 . 0.970 no
C14 . H141 . 0.960 no
C14 . H142 . 0.960 no
C14 . H143 . 0.960 no
C101 . C102 . 1.467(9) yes
C101 . C106 . 1.434(9) yes
C101 . N2 . 1.316(9) yes
C102 . C103 . 1.436(9) yes
C102 . N3 . 1.285(9) yes
C103 . C104 . 1.329(9) yes
C103 . H1031 . 0.930 no
C104 . C105 . 1.459(9) yes
C104 . C111 . 1.492(9) yes
C105 . C106 . 1.347(9) yes
C105 . C107 . 1.511(9) yes
C106 . H1061 . 0.930 no
C107 . C108 . 1.530(9) yes
C107 . H1071 . 0.970 no
C107 . H1072 . 0.970 no
C108 . C109 . 1.530(9) yes
C108 . H1081 . 0.970 no
C108 . H1082 . 0.970 no
C109 . C110 . 1.513(9) yes
C109 . H1091 . 0.970 no
C109 . H1092 . 0.970 no
C110 . H1101 . 0.960 no
C110 . H1102 . 0.960 no
C110 . H1103 . 0.960 no
C111 . C112 . 1.520(9) yes
C111 . H1111 . 0.970 no
C111 . H1112 . 0.970 no
C112 . C113 . 1.506(9) yes
C112 . H1121 . 0.970 no
C112 . H1122 . 0.970 no
C113 . C114 . 1.519(9) yes
C113 . H1131 . 0.970 no
C113 . H1132 . 0.970 no
C114 . H1141 . 0.960 no
C114 . H1142 . 0.960 no
C114 . H1143 . 0.960 no
C114 . H1144 . 0.960 no
N1 . O1 . 1.334(9) yes
N2 . O2 . 1.330(9) yes
N3 . O3 . 1.367(9) yes
N4 . O4 . 1.322(9) yes
O2 . H2 . 0.840 no
O4 . H4 . 0.840 no
